data_7201507
loop_
_publ_author_name
'Wang, Xiu-Li'
'Bi, Yan-Feng'
'Liu, Guo-Cheng'
'Lin, Hong-Yan'
'Hu, Tong-Liang'
'Bu, Xian-He'

_publ_section_title
;
 Zn(ii) coordination architectures with mixed ligands of
 dipyrido[3,2-d&#x2009;&#x2236;&#x2009;2&#x2032;,3&#x2032;-f]quinoxaline/2,3-di-2-pyridylquinoxaline
 and benzenedicarboxylate: syntheses, crystal structures, and
 photoluminescence properties
;
_journal_issue 3
_journal_name_full CrystEngComm
_journal_page_first 349
_journal_paper_doi 10.1039/b706071h
_journal_volume 10
_journal_year 2008
_chemical_formula_sum 'C32 H20 N4 O5 Zn'
_chemical_formula_weight 605.91
_chemical_name_systematic
;
?
;
_space_group_IT_number 14
_symmetry_cell_setting monoclinic
_symmetry_space_group_name_Hall '-P 2yn'
_symmetry_space_group_name_H-M 'P 1 21/n 1'
_atom_sites_solution_hydrogens geom
_atom_sites_solution_primary direct
_atom_sites_solution_secondary difmap
_audit_creation_method SHELXL-97
_cell_angle_alpha 90.00
_cell_angle_beta 96.903(4)
_cell_angle_gamma 90.00
_cell_formula_units_Z 4
_cell_length_a 16.767(3)
_cell_length_b 8.2663(16)
_cell_length_c 19.495(4)
_cell_measurement_reflns_used 2287
_cell_measurement_temperature 294(2)
_cell_measurement_theta_max 26.45
_cell_measurement_theta_min 1.51
_cell_volume 2682.4(9)
_computing_structure_refinement 'SHELXL-97 (Sheldrick, 1997)'
_computing_structure_solution 'SHELXS-97 (Sheldrick, 1990)'
_diffrn_ambient_temperature 294(2)
_diffrn_measured_fraction_theta_full 0.992
_diffrn_measured_fraction_theta_max 0.992
_diffrn_measurement_device_type 'Bruker Smart 1000 CCD'
_diffrn_measurement_method '\w scans'
_diffrn_radiation_monochromator graphite
_diffrn_radiation_source 'fine-focus sealed tube'
_diffrn_radiation_type MoK\a
_diffrn_radiation_wavelength 0.71073
_diffrn_reflns_av_R_equivalents 0.0735
_diffrn_reflns_av_sigmaI/netI 0.1000
_diffrn_reflns_limit_h_max 21
_diffrn_reflns_limit_h_min -20
_diffrn_reflns_limit_k_max 9
_diffrn_reflns_limit_k_min -10
_diffrn_reflns_limit_l_max 24
_diffrn_reflns_limit_l_min -24
_diffrn_reflns_number 14693
_diffrn_reflns_theta_full 26.45
_diffrn_reflns_theta_max 26.45
_diffrn_reflns_theta_min 1.51
_diffrn_standards_decay_% 0
_diffrn_standards_interval_count 0
_diffrn_standards_number 0
_exptl_absorpt_coefficient_mu 0.967
_exptl_absorpt_correction_T_max 0.882
_exptl_absorpt_correction_T_min 0.811
_exptl_absorpt_correction_type multi-scan
_exptl_crystal_colour yellow
_exptl_crystal_density_diffrn 1.500
_exptl_crystal_density_method 'not measured'
_exptl_crystal_description block
_exptl_crystal_F_000 1240.0
_exptl_crystal_size_max 0.29
_exptl_crystal_size_mid 0.18
_exptl_crystal_size_min 0.13
_refine_diff_density_max 0.499
_refine_diff_density_min -0.379
_refine_diff_density_rms 0.070
_refine_ls_extinction_method none
_refine_ls_goodness_of_fit_ref 1.042
_refine_ls_hydrogen_treatment constr
_refine_ls_matrix_type full
_refine_ls_number_parameters 379
_refine_ls_number_reflns 5490
_refine_ls_number_restraints 0
_refine_ls_restrained_S_all 1.042
_refine_ls_R_factor_all 0.1366
_refine_ls_R_factor_gt 0.0510
_refine_ls_shift/su_max 0.008
_refine_ls_shift/su_mean 0.000
_refine_ls_structure_factor_coef Fsqd
_refine_ls_weighting_details 'calc w=1/[\s^2^(Fo^2^)+(0.0500P)^2^+0.0000P] where P=(Fo^2^+2Fc^2^)/3'
_refine_ls_weighting_scheme calc
_refine_ls_wR_factor_gt 0.1072
_refine_ls_wR_factor_ref 0.1336
_reflns_number_gt 2679
_reflns_number_total 5490
_reflns_threshold_expression >2sigma(I)
_cod_data_source_file b706071h.txt
_cod_data_source_block zn5
_cod_original_sg_symbol_H-M 'P 21/n'
_cod_original_formula_sum 'C32 H20 N4 O5 Zn '
_cod_database_code 7201507

loop_
_symmetry_equiv_pos_as_xyz
'x, y, z'
'-x+1/2, y+1/2, -z+1/2'
'-x, -y, -z'
'x-1/2, -y-1/2, z-1/2'

loop_
_atom_site_label
_atom_site_type_symbol
_atom_site_fract_x
_atom_site_fract_y
_atom_site_fract_z
_atom_site_U_iso_or_equiv
_atom_site_adp_type
_atom_site_occupancy
_atom_site_symmetry_multiplicity
_atom_site_calc_flag
_atom_site_refinement_flags
_atom_site_disorder_assembly
_atom_site_disorder_group
Zn1 Zn 0.33742(3) -0.13768(6) 0.43853(2) 0.04325(19) Uani 1 1 d . . .
N1 N 0.40173(19) -0.2687(4) 0.51895(16) 0.0409(9) Uani 1 1 d . . .
O1 O 0.3465(2) 0.0984(5) 0.52792(19) 0.0824(12) Uani 1 1 d . . .
C1 C 0.2447(3) 0.2320(7) 0.6175(3) 0.0737(16) Uani 1 1 d . . .
H1A H 0.2993 0.2556 0.6258 0.088 Uiso 1 1 calc R . .
N2 N 0.28748(19) -0.3568(4) 0.39939(17) 0.0431(9) Uani 1 1 d . . .
C2 C 0.4915(3) -0.4417(7) 0.6202(3) 0.0757(17) Uani 1 1 d . . .
H2A H 0.5220 -0.5014 0.6543 0.091 Uiso 1 1 calc R . .
O2 O 0.2447(2) -0.0337(4) 0.47112(17) 0.0613(9) Uani 1 1 d . . .
O3 O 0.43033(19) -0.0830(4) 0.39126(17) 0.0698(10) Uani 1 1 d . . .
N3 N 0.2505(2) -0.2963(5) 0.62007(18) 0.0540(11) Uani 1 1 d . . .
C3 C 0.1926(3) 0.2950(7) 0.6601(3) 0.0774(17) Uani 1 1 d . . .
H3A H 0.2126 0.3635 0.6960 0.093 Uiso 1 1 calc R . .
O4 O 0.3248(2) -0.0060(4) 0.32238(17) 0.0685(10) Uani 1 1 d . . .
N4 N 0.1431(2) -0.3878(4) 0.50562(18) 0.0498(10) Uani 1 1 d . . .
C4 C 0.4087(3) -0.4409(6) 0.6164(3) 0.0694(16) Uani 1 1 d . . .
H4A H 0.3829 -0.4982 0.6483 0.083 Uiso 1 1 calc R . .
C5 C 0.1395(3) -0.2282(7) 0.6806(3) 0.0783(17) Uani 1 1 d . . .
H5A H 0.1747 -0.1963 0.7188 0.094 Uiso 1 1 calc R . .
C6 C 0.1699(3) -0.2854(6) 0.6216(2) 0.0536(13) Uani 1 1 d . . .
C7 C 0.4535(3) 0.0494(5) 0.2881(2) 0.0461(12) Uani 1 1 d . . .
C8 C 0.3983(3) -0.0179(6) 0.3363(3) 0.0522(13) Uani 1 1 d . . .
C9 C 0.2747(3) 0.0643(6) 0.5179(3) 0.0562(13) Uani 1 1 d . . .
C10 C 0.5563(3) 0.1745(5) 0.1989(2) 0.0481(12) Uani 1 1 d . . .
C11 C 0.1112(3) 0.2591(6) 0.6510(2) 0.0457(11) Uani 1 1 d . . .
C12 C 0.3059(3) -0.4125(6) 0.3393(2) 0.0503(12) Uani 1 1 d . . .
H12A H 0.3337 -0.3449 0.3122 0.060 Uiso 1 1 calc R . .
C13 C 0.4820(2) -0.2687(6) 0.5242(2) 0.0482(12) Uani 1 1 d . . .
H13A H 0.5073 -0.2078 0.4931 0.058 Uiso 1 1 calc R . .
C14 C 0.2223(3) -0.6057(6) 0.4157(3) 0.0590(14) Uani 1 1 d . . .
H14A H 0.1922 -0.6696 0.4423 0.071 Uiso 1 1 calc R . .
C15 C 0.4237(3) 0.1099(6) 0.2249(2) 0.0596(14) Uani 1 1 d . . .
H15A H 0.3685 0.1119 0.2120 0.071 Uiso 1 1 calc R . .
C16 C 0.5280(3) -0.3553(6) 0.5740(3) 0.0628(14) Uani 1 1 d . . .
H16A H 0.5837 -0.3547 0.5761 0.075 Uiso 1 1 calc R . .
C17 C 0.2455(2) -0.4532(6) 0.4377(2) 0.0455(11) Uani 1 1 d . . .
C18 C 0.4744(3) 0.1679(6) 0.1802(2) 0.0636(15) Uani 1 1 d . . .
H18A H 0.4531 0.2032 0.1366 0.076 Uiso 1 1 calc R . .
C19 C 0.2859(3) -0.5652(8) 0.3152(3) 0.0691(16) Uani 1 1 d . . .
H19A H 0.3007 -0.6010 0.2733 0.083 Uiso 1 1 calc R . .
C20 C 0.1161(3) -0.3325(6) 0.5645(2) 0.0507(12) Uani 1 1 d . . .
C21 C 0.1358(3) 0.1036(6) 0.5520(2) 0.0602(14) Uani 1 1 d . . .
H21A H 0.1155 0.0398 0.5146 0.072 Uiso 1 1 calc R . .
C22 C 0.2436(3) -0.6639(7) 0.3545(3) 0.0748(17) Uani 1 1 d . . .
H22A H 0.2296 -0.7683 0.3399 0.090 Uiso 1 1 calc R . .
C23 C 0.0327(3) -0.3220(6) 0.5683(3) 0.0656(15) Uani 1 1 d . . .
H23A H -0.0037 -0.3532 0.5309 0.079 Uiso 1 1 calc R . .
C24 C 0.0843(3) 0.1651(6) 0.5954(2) 0.0588(14) Uani 1 1 d . . .
H24A H 0.0297 0.1420 0.5867 0.071 Uiso 1 1 calc R . .
C25 C 0.2210(2) -0.3905(5) 0.5033(2) 0.0420(11) Uani 1 1 d . . .
C26 C 0.5354(3) 0.0527(6) 0.3074(2) 0.0591(14) Uani 1 1 d . . .
H26A H 0.5567 0.0122 0.3503 0.071 Uiso 1 1 calc R . .
C27 C 0.3652(2) -0.3541(6) 0.5647(2) 0.0449(11) Uani 1 1 d . . .
C28 C 0.2168(3) 0.1355(6) 0.5633(2) 0.0475(11) Uani 1 1 d . . .
C29 C 0.2760(2) -0.3450(5) 0.5625(2) 0.0438(11) Uani 1 1 d . . .
C30 C 0.5859(3) 0.1162(6) 0.2632(2) 0.0584(13) Uani 1 1 d . . .
H30A H 0.6409 0.1196 0.2771 0.070 Uiso 1 1 calc R . .
C31 C 0.0593(3) -0.2188(8) 0.6828(3) 0.0841(18) Uani 1 1 d . . .
H31A H 0.0398 -0.1802 0.7224 0.101 Uiso 1 1 calc R . .
C32 C 0.0062(3) -0.2663(7) 0.6267(3) 0.0801(17) Uani 1 1 d . . .
H32A H -0.0488 -0.2598 0.6291 0.096 Uiso 1 1 calc R . .
OW1 O 0.1370(8) -0.0102(16) 0.3418(8) 0.425(7) Uani 1 1 d . . .

loop_
_atom_site_aniso_label
_atom_site_aniso_U_11
_atom_site_aniso_U_22
_atom_site_aniso_U_33
_atom_site_aniso_U_23
_atom_site_aniso_U_13
_atom_site_aniso_U_12
Zn1 0.0361(3) 0.0538(3) 0.0420(3) 0.0030(3) 0.0138(2) 0.0022(3)
N1 0.033(2) 0.050(2) 0.040(2) -0.0052(18) 0.0044(16) -0.0025(18)
O1 0.052(2) 0.100(3) 0.102(3) -0.012(2) 0.039(2) 0.007(2)
C1 0.041(3) 0.101(4) 0.082(4) -0.030(4) 0.021(3) 0.000(3)
N2 0.036(2) 0.056(2) 0.036(2) -0.002(2) 0.0024(16) 0.006(2)
C2 0.039(3) 0.103(5) 0.080(4) 0.028(3) -0.012(3) 0.005(3)
O2 0.067(2) 0.070(2) 0.053(2) -0.0046(19) 0.0288(18) 0.0090(19)
O3 0.055(2) 0.106(3) 0.051(2) 0.021(2) 0.0216(17) -0.002(2)
N3 0.036(2) 0.086(3) 0.040(2) 0.010(2) 0.0047(18) -0.010(2)
C3 0.046(3) 0.117(5) 0.071(4) -0.042(3) 0.014(3) 0.014(3)
O4 0.053(2) 0.089(3) 0.069(2) 0.0031(19) 0.0277(18) -0.010(2)
N4 0.034(2) 0.059(3) 0.054(2) 0.006(2) -0.0004(18) -0.010(2)
C4 0.045(3) 0.088(4) 0.070(4) 0.029(3) -0.011(3) -0.012(3)
C5 0.060(4) 0.125(5) 0.053(3) -0.001(3) 0.017(3) -0.016(4)
C6 0.039(3) 0.077(3) 0.044(3) 0.010(3) 0.004(2) -0.009(3)
C7 0.045(3) 0.058(3) 0.038(3) -0.007(2) 0.016(2) -0.012(2)
C8 0.051(3) 0.059(3) 0.050(3) -0.011(3) 0.019(3) -0.012(3)
C9 0.060(4) 0.054(3) 0.060(3) 0.011(3) 0.029(3) 0.012(3)
C10 0.049(3) 0.055(3) 0.042(3) 0.000(2) 0.012(2) -0.015(2)
C11 0.039(3) 0.055(3) 0.045(3) 0.006(2) 0.012(2) 0.012(2)
C12 0.040(3) 0.066(4) 0.044(3) -0.008(3) 0.004(2) 0.011(2)
C13 0.030(3) 0.064(3) 0.049(3) -0.002(2) 0.004(2) -0.002(2)
C14 0.051(3) 0.053(3) 0.069(4) 0.002(3) -0.012(3) -0.003(3)
C15 0.039(3) 0.084(4) 0.056(3) 0.014(3) 0.007(2) -0.019(3)
C16 0.033(3) 0.083(4) 0.071(3) 0.001(3) -0.001(2) 0.003(3)
C17 0.033(3) 0.050(3) 0.050(3) 0.003(2) -0.008(2) 0.002(2)
C18 0.044(3) 0.095(4) 0.051(3) 0.020(3) 0.004(2) -0.017(3)
C19 0.047(3) 0.097(5) 0.060(4) -0.030(3) -0.010(3) 0.020(3)
C20 0.033(3) 0.062(3) 0.058(3) 0.007(3) 0.006(2) -0.008(2)
C21 0.057(3) 0.075(4) 0.051(3) -0.013(3) 0.017(2) 0.004(3)
C22 0.064(4) 0.065(4) 0.087(5) -0.023(3) -0.024(3) 0.008(3)
C23 0.043(3) 0.079(4) 0.074(4) 0.004(3) 0.006(3) -0.006(3)
C24 0.041(3) 0.078(4) 0.060(3) -0.011(3) 0.018(2) 0.002(3)
C25 0.034(2) 0.050(3) 0.041(3) 0.009(2) 0.000(2) -0.006(2)
C26 0.051(3) 0.088(4) 0.040(3) 0.006(3) 0.013(2) -0.010(3)
C27 0.034(2) 0.056(3) 0.043(3) 0.007(2) -0.001(2) -0.008(2)
C28 0.048(3) 0.045(3) 0.053(3) 0.004(3) 0.023(2) 0.007(3)
C29 0.034(2) 0.055(3) 0.042(3) 0.018(2) 0.002(2) -0.007(2)
C30 0.039(3) 0.093(4) 0.044(3) 0.003(3) 0.011(2) -0.014(3)
C31 0.063(4) 0.122(5) 0.073(4) -0.002(4) 0.031(3) -0.004(4)
C32 0.044(3) 0.109(5) 0.091(5) 0.005(4) 0.023(3) -0.010(3)
OW1 0.402(16) 0.298(13) 0.559(19) -0.048(14) -0.001(14) -0.021(12)

loop_
_atom_type_symbol
_atom_type_description
_atom_type_scat_dispersion_real
_atom_type_scat_dispersion_imag
_atom_type_scat_source
C C 0.0033 0.0016 'International Tables Vol C Tables 4.2.6.8 and 6.1.1.4'
H H 0.0000 0.0000 'International Tables Vol C Tables 4.2.6.8 and 6.1.1.4'
N N 0.0061 0.0033 'International Tables Vol C Tables 4.2.6.8 and 6.1.1.4'
O O 0.0106 0.0060 'International Tables Vol C Tables 4.2.6.8 and 6.1.1.4'
Zn Zn 0.2839 1.4301 'International Tables Vol C Tables 4.2.6.8 and 6.1.1.4'

loop_
_geom_angle_atom_site_label_1
_geom_angle_atom_site_label_2
_geom_angle_atom_site_label_3
_geom_angle
_geom_angle_site_symmetry_1
_geom_angle_site_symmetry_3
_geom_angle_publ_flag
O2 Zn1 O3 139.77(16) . . ?
O2 Zn1 N1 110.07(13) . . ?
O3 Zn1 N1 96.00(14) . . ?
O2 Zn1 N2 101.55(14) . . ?
O3 Zn1 N2 109.47(14) . . ?
N1 Zn1 N2 88.46(13) . . ?
O2 Zn1 C8 119.62(16) . . ?
O3 Zn1 C8 28.88(14) . . ?
N1 Zn1 C8 124.61(16) . . ?
N2 Zn1 C8 103.34(14) . . ?
O2 Zn1 C9 28.57(15) . . ?
O3 Zn1 C9 122.50(16) . . ?
N1 Zn1 C9 95.49(14) . . ?
N2 Zn1 C9 126.99(16) . . ?
C8 Zn1 C9 116.60(16) . . ?
C13 N1 C27 119.0(4) . . ?
C13 N1 Zn1 118.7(3) . . ?
C27 N1 Zn1 122.3(3) . . ?
C28 C1 C3 120.4(5) . . ?
C28 C1 H1A 119.8 . . ?
C3 C1 H1A 119.8 . . ?
C12 N2 C17 118.4(4) . . ?
C12 N2 Zn1 119.6(3) . . ?
C17 N2 Zn1 121.4(3) . . ?
C16 C2 C4 119.6(5) . . ?
C16 C2 H2A 120.2 . . ?
C4 C2 H2A 120.2 . . ?
C9 O2 Zn1 104.6(3) . . ?
C8 O3 Zn1 102.6(3) . . ?
C29 N3 C6 117.8(4) . . ?
C1 C3 C11 121.8(5) . . ?
C1 C3 H3A 119.1 . . ?
C11 C3 H3A 119.1 . . ?
C25 N4 C20 117.8(4) . . ?
C27 C4 C2 119.0(5) . . ?
C27 C4 H4A 120.5 . . ?
C2 C4 H4A 120.5 . . ?
C31 C5 C6 120.5(5) . . ?
C31 C5 H5A 119.7 . . ?
C6 C5 H5A 119.7 . . ?
N3 C6 C5 120.1(4) . . ?
N3 C6 C20 120.8(4) . . ?
C5 C6 C20 119.1(4) . . ?
C15 C7 C26 118.9(4) . . ?
C15 C7 C8 120.9(4) . . ?
C26 C7 C8 120.3(4) . . ?
O4 C8 O3 122.2(4) . . ?
O4 C8 C7 120.5(5) . . ?
O3 C8 C7 117.3(4) . . ?
O4 C8 Zn1 73.7(3) . . ?
O3 C8 Zn1 48.6(2) . . ?
C7 C8 Zn1 165.6(4) . . ?
O1 C9 O2 123.5(5) . . ?
O1 C9 C28 120.3(5) . . ?
O2 C9 C28 116.1(5) . . ?
O1 C9 Zn1 77.4(3) . . ?
O2 C9 Zn1 46.8(2) . . ?
C28 C9 Zn1 159.9(4) . . ?
C18 C10 C30 117.7(4) . . ?
C18 C10 C11 121.2(4) . 4_665 ?
C30 C10 C11 121.1(4) . 4_665 ?
C24 C11 C3 116.7(4) . . ?
C24 C11 C10 122.4(4) . 4_566 ?
C3 C11 C10 120.8(4) . 4_566 ?
N2 C12 C19 123.1(5) . . ?
N2 C12 H12A 118.5 . . ?
C19 C12 H12A 118.5 . . ?
N1 C13 C16 122.1(4) . . ?
N1 C13 H13A 118.9 . . ?
C16 C13 H13A 118.9 . . ?
C17 C14 C22 120.0(5) . . ?
C17 C14 H14A 120.0 . . ?
C22 C14 H14A 120.0 . . ?
C7 C15 C18 120.7(4) . . ?
C7 C15 H15A 119.6 . . ?
C18 C15 H15A 119.6 . . ?
C2 C16 C13 119.2(4) . . ?
C2 C16 H16A 120.4 . . ?
C13 C16 H16A 120.4 . . ?
N2 C17 C14 121.2(4) . . ?
N2 C17 C25 119.3(4) . . ?
C14 C17 C25 119.5(4) . . ?
C15 C18 C10 121.2(4) . . ?
C15 C18 H18A 119.4 . . ?
C10 C18 H18A 119.4 . . ?
C22 C19 C12 118.4(5) . . ?
C22 C19 H19A 120.8 . . ?
C12 C19 H19A 120.8 . . ?
N4 C20 C6 121.0(4) . . ?
N4 C20 C23 119.7(4) . . ?
C6 C20 C23 119.2(5) . . ?
C28 C21 C24 120.7(5) . . ?
C28 C21 H21A 119.6 . . ?
C24 C21 H21A 119.6 . . ?
C14 C22 C19 118.8(5) . . ?
C14 C22 H22A 120.6 . . ?
C19 C22 H22A 120.6 . . ?
C32 C23 C20 119.6(5) . . ?
C32 C23 H23A 120.2 . . ?
C20 C23 H23A 120.2 . . ?
C11 C24 C21 121.8(5) . . ?
C11 C24 H24A 119.1 . . ?
C21 C24 H24A 119.1 . . ?
N4 C25 C29 120.9(4) . . ?
N4 C25 C17 114.5(4) . . ?
C29 C25 C17 124.5(4) . . ?
C7 C26 C30 120.1(4) . . ?
C7 C26 H26A 120.0 . . ?
C30 C26 H26A 120.0 . . ?
N1 C27 C4 121.1(4) . . ?
N1 C27 C29 119.3(4) . . ?
C4 C27 C29 119.4(4) . . ?
C1 C28 C21 118.5(4) . . ?
C1 C28 C9 119.8(4) . . ?
C21 C28 C9 121.6(5) . . ?
N3 C29 C25 121.6(4) . . ?
N3 C29 C27 114.8(4) . . ?
C25 C29 C27 123.6(4) . . ?
C10 C30 C26 121.3(4) . . ?
C10 C30 H30A 119.4 . . ?
C26 C30 H30A 119.4 . . ?
C5 C31 C32 120.5(5) . . ?
C5 C31 H31A 119.8 . . ?
C32 C31 H31A 119.8 . . ?
C23 C32 C31 121.1(5) . . ?
C23 C32 H32A 119.4 . . ?
C31 C32 H32A 119.4 . . ?

loop_
_geom_bond_atom_site_label_1
_geom_bond_atom_site_label_2
_geom_bond_distance
_geom_bond_site_symmetry_2
_geom_bond_publ_flag
Zn1 O2 1.948(3) . ?
Zn1 O3 1.956(3) . ?
Zn1 N1 2.094(3) . ?
Zn1 N2 2.100(4) . ?
Zn1 C8 2.547(5) . ?
Zn1 C9 2.584(5) . ?
N1 C13 1.337(5) . ?
N1 C27 1.342(5) . ?
O1 C9 1.229(6) . ?
C1 C28 1.362(6) . ?
C1 C3 1.378(6) . ?
C1 H1A 0.9300 . ?
N2 C12 1.330(5) . ?
N2 C17 1.347(5) . ?
C2 C16 1.351(6) . ?
C2 C4 1.381(6) . ?
C2 H2A 0.9300 . ?
O2 C9 1.277(6) . ?
O3 C8 1.260(5) . ?
N3 C29 1.312(5) . ?
N3 C6 1.359(5) . ?
C3 C11 1.388(6) . ?
C3 H3A 0.9300 . ?
O4 C8 1.234(5) . ?
N4 C25 1.313(5) . ?
N4 C20 1.362(5) . ?
C4 C27 1.374(6) . ?
C4 H4A 0.9300 . ?
C5 C31 1.353(7) . ?
C5 C6 1.396(6) . ?
C5 H5A 0.9300 . ?
C6 C20 1.400(6) . ?
C7 C15 1.368(6) . ?
C7 C26 1.380(6) . ?
C7 C8 1.502(6) . ?
C9 C28 1.509(6) . ?
C10 C18 1.378(6) . ?
C10 C30 1.378(6) . ?
C10 C11 1.493(6) 4_665 ?
C11 C24 1.365(6) . ?
C11 C10 1.493(6) 4_566 ?
C12 C19 1.375(6) . ?
C12 H12A 0.9300 . ?
C13 C16 1.368(6) . ?
C13 H13A 0.9300 . ?
C14 C17 1.373(6) . ?
C14 C22 1.373(7) . ?
C14 H14A 0.9300 . ?
C15 C18 1.375(6) . ?
C15 H15A 0.9300 . ?
C16 H16A 0.9300 . ?
C17 C25 1.483(6) . ?
C18 H18A 0.9300 . ?
C19 C22 1.374(7) . ?
C19 H19A 0.9300 . ?
C20 C23 1.412(6) . ?
C21 C28 1.375(6) . ?
C21 C24 1.377(6) . ?
C21 H21A 0.9300 . ?
C22 H22A 0.9300 . ?
C23 C32 1.351(7) . ?
C23 H23A 0.9300 . ?
C24 H24A 0.9300 . ?
C25 C29 1.437(6) . ?
C26 C30 1.382(6) . ?
C26 H26A 0.9300 . ?
C27 C29 1.493(5) . ?
C30 H30A 0.9300 . ?
C31 C32 1.383(7) . ?
C31 H31A 0.9300 . ?
C32 H32A 0.9300 . ?
